data_8103412
loop_
_publ_author_name
'Effenberger, H.'
'Pertlik, F.'

_publ_section_title
;
 Crystal structure of Ag5Cu(AsO4)(As2O7) and Ag7Cu(As2O7)2Cl with a survey
 on pyroarsenate anions
;
_journal_name_full 'Zeitschrift fuer Kristallographie (149,1979-)'
_journal_page_first 223
_journal_page_last 236
_journal_volume 207
_journal_year 1993
_chemical_formula_sum 'Ag7 As4 Cl Cu O14'
_chemical_name_systematic 'Ag7 Cu (As2 O7)2 Cl'
_space_group_IT_number 9
_symmetry_space_group_name_Hall 'C -2yc'
_symmetry_space_group_name_H-M 'C 1 c 1'
_cell_angle_alpha 90
_cell_angle_beta 95.21
_cell_angle_gamma 90
_cell_formula_units_Z 4
_cell_length_a 10.335
_cell_length_b 8.992
_cell_length_c 16.546
_cell_volume 1531.305
_citation_journal_id_ASTM ZEKRDZ
_cod_data_source_file silver3-x_253.cif
_cod_data_source_block Ag7As4Cl1Cu1O14
_cod_original_formula_sum 'Ag7 As4 Cl1 Cu1 O14'
_cod_database_code 8103412

loop_
_symmetry_equiv_pos_as_xyz
x,y,z
x,-y,z+1/2
x+1/2,y+1/2,z
x+1/2,-y+1/2,z+1/2

loop_
_atom_site_label
_atom_site_type_symbol
_atom_site_fract_x
_atom_site_fract_y
_atom_site_fract_z
_atom_site_occupancy
_atom_site_U_iso_or_equiv
O12 O-2 0.0925 1.1569 0.3484 1 0.0
O10 O-2 -0.12 0.9065 0.0879 1 0.0
O2 O-2 -0.0187 0.5628 -0.0714 1 0.0
O3 O-2 -0.1286 0.2867 -0.0356 1 0.0
Cl1 Cl-1 0.2914 0.5327 0.3917 1 0.0
Ag2 Ag+1 0.1445 0.739 -0.0167 1 0.0
Cu1 Cu+2 0.2816 0.00516 0.15882 1 0.0
O8 O-2 -0.0115 0.9572 0.2379 1 0.0
As3 As+5 -0.01432 0.82598 0.15753 1 0.0
O11 O-2 -0.066 0.6732 0.2017 1 0.0
O5 O-2 -0.0866 0.3207 0.1744 1 0.0
O14 O-2 0.255 0.9734 0.2724 1 0.0
O7 O-2 0.121 0.151 0.1298 1 0.0
O1 O-2 0.0678 0.4236 0.0634 1 0.0
As2 As+5 0.0698 0.31751 0.15469 1 0.0
Ag7 Ag+1 0.05882 0.5726 0.31468 1 0.0
Ag3 Ag+1 0.24401 0.26059 -0.00888 1 0.0
Ag4 Ag+1 0.27567 0.6068 0.15673 1 0.0
Ag6 Ag+1 0.38076 0.7663 0.32199 1 0.0
As4 As+5 0.11434 0.98619 0.31492 1 0.0
Ag5 Ag+1 0.31705 0.26644 0.3198 1 0.0
O13 O-2 0.1003 0.8502 0.3819 1 0.0
O9 O-2 0.1341 0.8124 0.1244 1 0.0
As1 As+5 -0.07283 0.45037 -0.00281 1 0.0
O4 O-2 -0.1826 0.5382 0.0488 1 0.0
Ag1 Ag+1 0 0.05742 0 1 0.0
O6 O-2 0.1699 0.4094 0.2205 1 0.0
